data_4134710
loop_
_publ_author_name
'Beaumier, Evan P.'
'Gordon, Christopher P.'
'Harkins, Robin P.'
'McGreal, Meghan E.'
'Wen, Xuelan'
'Cop\'eret, Christophe'
'Goodpaster, Jason D.'
'Tonks, Ian A.'

_publ_section_title
;
 Cp<sub>2</sub>Ti(\k<sup>2</sup><i>-</i><sup> <i>t</i> </sup>BuNCN<sup>
 <i>t</i> </sup>Bu): A Complex with an Unusual \k<sup>2</sup> Coordination
 Mode of a Heterocumulene Featuring a Free Carbene.
;
_journal_issue 17
_journal_name_full 'Journal of the American Chemical Society'
_journal_page_first 8006
_journal_page_last 8018
_journal_paper_doi 10.1021/jacs.0c02487
_journal_volume 142
_journal_year 2020
_chemical_formula_moiety C19TiN2SH28
_chemical_formula_sum 'C19 H28 N2 S Ti'
_chemical_formula_weight 364.39
_chemical_name_common Cp2TitBuNCSNtBu
_space_group_crystal_system orthorhombic
_space_group_IT_number 62
_space_group_name_Hall '-P 2ac 2n'
_space_group_name_H-M_alt 'P n m a'
_atom_sites_solution_hydrogens geom
_audit_creation_method SHELXL-2014/7
_cell_angle_alpha 90
_cell_angle_beta 90
_cell_angle_gamma 90
_cell_formula_units_Z 4
_cell_length_a 15.4482(5)
_cell_length_b 11.3050(4)
_cell_length_c 10.4848(4)
_cell_measurement_reflns_used 9556
_cell_measurement_temperature 100(2)
_cell_measurement_theta_max 30.47
_cell_measurement_theta_min 2.65
_cell_volume 1831.09(11)
_computing_cell_refinement 'SAINT, Bruker'
_computing_data_collection 'SMART, Bruker'
_computing_data_reduction 'SAINT, Bruker'
_computing_molecular_graphics 'SHELXTL, Bruker'
_computing_structure_refinement 'SHELXL-2014/7 (Sheldrick, 2014)'
_computing_structure_solution 'SHELXS-97 (Sheldrick 2008)'
_diffrn_ambient_temperature 100(2)
_diffrn_measured_fraction_theta_full 0.999
_diffrn_measured_fraction_theta_max 0.999
_diffrn_measurement_device_type 'Bruker SMART Platform CCD'
_diffrn_measurement_method 'area detector, omega scans per phi'
_diffrn_radiation_type MoK\a
_diffrn_radiation_wavelength 0.71073
_diffrn_reflns_av_R_equivalents 0.0348
_diffrn_reflns_av_unetI/netI 0.0178
_diffrn_reflns_Laue_measured_fraction_full 0.999
_diffrn_reflns_Laue_measured_fraction_max 0.999
_diffrn_reflns_limit_h_max 15
_diffrn_reflns_limit_h_min -22
_diffrn_reflns_limit_k_max 16
_diffrn_reflns_limit_k_min -16
_diffrn_reflns_limit_l_max 14
_diffrn_reflns_limit_l_min -14
_diffrn_reflns_number 30905
_diffrn_reflns_point_group_measured_fraction_full 0.999
_diffrn_reflns_point_group_measured_fraction_max 0.999
_diffrn_reflns_theta_full 25.242
_diffrn_reflns_theta_max 30.565
_diffrn_reflns_theta_min 2.348
_diffrn_source fine
_exptl_absorpt_coefficient_mu 0.583
_exptl_absorpt_correction_T_max 0.7461
_exptl_absorpt_correction_T_min 0.6883
_exptl_absorpt_correction_type multi-scan
_exptl_absorpt_process_details 'SADABS, R. Blessing, 1995'
_exptl_crystal_colour Orange
_exptl_crystal_density_diffrn 1.322
_exptl_crystal_description Needles
_exptl_crystal_F_000 776
_exptl_crystal_size_max 0.180
_exptl_crystal_size_mid 0.160
_exptl_crystal_size_min 0.050
_refine_diff_density_max 0.520
_refine_diff_density_min -0.424
_refine_diff_density_rms 0.058
_refine_ls_extinction_method none
_refine_ls_goodness_of_fit_ref 1.084
_refine_ls_hydrogen_treatment constr
_refine_ls_matrix_type full
_refine_ls_number_parameters 122
_refine_ls_number_reflns 2928
_refine_ls_number_restraints 0
_refine_ls_restrained_S_all 1.084
_refine_ls_R_factor_all 0.0357
_refine_ls_R_factor_gt 0.0283
_refine_ls_shift/su_max 0.002
_refine_ls_shift/su_mean 0.000
_refine_ls_structure_factor_coef Fsqd
_refine_ls_weighting_details 'w=1/[\s^2^(Fo^2^)+(0.0285P)^2^+1.2529P] where P=(Fo^2^+2Fc^2^)/3'
_refine_ls_weighting_scheme calc
_refine_ls_wR_factor_gt 0.0696
_refine_ls_wR_factor_ref 0.0755
_reflns_Friedel_coverage 0.000
_reflns_number_gt 2581
_reflns_number_total 2928
_reflns_threshold_expression 'I > 2\s(I)'
_cod_data_source_file ja0c02487_si_006.cif
_cod_data_source_block 19037_a
_cod_depositor_comments 'Adding full bibliography for 4134704--4134710.cif.'
_cod_database_code 4134710
_shelx_shelxl_version_number 2014/7
_shelx_space_group_comment
;
The symmetry employed for this shelxl refinement is uniquely defined
by the following loop, which should always be used as a source of
symmetry information in preference to the above space-group names.
They are only intended as comments.
;
_shelx_estimated_absorpt_t_min 0.902
_shelx_estimated_absorpt_t_max 0.971

loop_
_space_group_symop_operation_xyz
'x, y, z'
'-x+1/2, -y, z+1/2'
'-x, y+1/2, -z'
'x+1/2, -y+1/2, -z+1/2'
'-x, -y, -z'
'x-1/2, y, -z-1/2'
'x, -y-1/2, z'
'-x-1/2, y-1/2, z-1/2'

loop_
_atom_site_label
_atom_site_type_symbol
_atom_site_fract_x
_atom_site_fract_y
_atom_site_fract_z
_atom_site_U_iso_or_equiv
_atom_site_adp_type
_atom_site_occupancy
_atom_site_site_symmetry_order
_atom_site_calc_flag
_atom_site_refinement_flags_posn
_atom_site_refinement_flags_adp
_atom_site_refinement_flags_occupancy
_atom_site_disorder_assembly
_atom_site_disorder_group
Ti1 Ti 0.70355(2) 0.2500 0.54400(3) 0.01040(7) Uani 1 2 d S T P . .
C1 C 0.54499(10) 0.2500 0.59742(15) 0.0123(3) Uani 1 2 d S T P . .
N1 N 0.57953(8) 0.2500 0.47773(12) 0.0124(2) Uani 1 2 d S T P . .
S1 S 0.43636(3) 0.2500 0.63248(4) 0.01896(10) Uani 1 2 d S T P . .
C2 C 0.60292(10) 0.2500 0.82408(14) 0.0132(3) Uani 1 2 d S T P . .
N2 N 0.61135(8) 0.2500 0.68288(12) 0.0115(2) Uani 1 2 d S T P . .
C3 C 0.69410(11) 0.2500 0.88063(16) 0.0195(3) Uani 1 2 d S T P . .
H3A H 0.7275 0.3154 0.8441 0.029 Uiso 0.5 1 calc R U P . .
H3B H 0.7227 0.1749 0.8607 0.029 Uiso 0.5 1 calc R U P . .
H3C H 0.6905 0.2597 0.9734 0.029 Uiso 0.5 1 calc R U P . .
C4 C 0.55616(8) 0.13826(11) 0.87085(11) 0.0191(2) Uani 1 1 d . . . . .
H4A H 0.5526 0.1395 0.9642 0.029 Uiso 1 1 calc R U . . .
H4B H 0.5884 0.0681 0.8435 0.029 Uiso 1 1 calc R U . . .
H4C H 0.4977 0.1359 0.8348 0.029 Uiso 1 1 calc R U . . .
C5 C 0.53057(11) 0.2500 0.35625(15) 0.0164(3) Uani 1 2 d S T P . .
C7 C 0.59612(13) 0.2500 0.24690(17) 0.0272(4) Uani 1 2 d S T P . .
H7A H 0.6269 0.1742 0.2454 0.041 Uiso 0.5 1 calc R U P . .
H7B H 0.6377 0.3144 0.2595 0.041 Uiso 0.5 1 calc R U P . .
H7C H 0.5657 0.2614 0.1658 0.041 Uiso 0.5 1 calc R U P . .
C12 C 0.76338(9) 0.40112(12) 0.41093(12) 0.0242(3) Uani 1 1 d . . . . .
H12 H 0.7709 0.3962 0.3164 0.029 Uiso 1 1 calc R U . . .
C11 C 0.82745(8) 0.37701(12) 0.50228(14) 0.0237(3) Uani 1 1 d . . . . .
H11 H 0.8876 0.3494 0.4836 0.028 Uiso 1 1 calc R U . . .
C10 C 0.79485(8) 0.40575(11) 0.62330(13) 0.0202(2) Uani 1 1 d . . . . .
H10 H 0.8281 0.4044 0.7051 0.024 Uiso 1 1 calc R U . . .
C9 C 0.71067(8) 0.45268(10) 0.60615(12) 0.0183(2) Uani 1 1 d . . . . .
H9 H 0.6746 0.4909 0.6738 0.022 Uiso 1 1 calc R U . . .
C8 C 0.69156(8) 0.45087(11) 0.47480(12) 0.0208(2) Uani 1 1 d . . . . .
H8 H 0.6398 0.4875 0.4333 0.025 Uiso 1 1 calc R U . . .
C6 C 0.47402(9) 0.13916(12) 0.34299(13) 0.0249(3) Uani 1 1 d . . . . .
H6A H 0.4458 0.1392 0.2592 0.037 Uiso 1 1 calc R U . . .
H6B H 0.4298 0.1390 0.4100 0.037 Uiso 1 1 calc R U . . .
H6C H 0.5103 0.0684 0.3512 0.037 Uiso 1 1 calc R U . . .

loop_
_atom_site_aniso_label
_atom_site_aniso_U_11
_atom_site_aniso_U_22
_atom_site_aniso_U_33
_atom_site_aniso_U_23
_atom_site_aniso_U_13
_atom_site_aniso_U_12
Ti1 0.01056(12) 0.01078(12) 0.00984(12) 0.000 0.00079(9) 0.000
C1 0.0120(6) 0.0115(6) 0.0135(7) 0.000 0.0004(5) 0.000
N1 0.0120(5) 0.0153(6) 0.0098(6) 0.000 -0.0016(4) 0.000
S1 0.01072(16) 0.0284(2) 0.01774(19) 0.000 0.00123(14) 0.000
C2 0.0146(6) 0.0164(7) 0.0087(6) 0.000 0.0008(5) 0.000
N2 0.0118(5) 0.0142(6) 0.0084(5) 0.000 0.0004(4) 0.000
C3 0.0196(7) 0.0279(9) 0.0112(7) 0.000 -0.0025(6) 0.000
C4 0.0241(5) 0.0200(5) 0.0133(5) 0.0031(4) 0.0020(4) -0.0030(4)
C5 0.0165(7) 0.0210(8) 0.0119(7) 0.000 -0.0042(6) 0.000
C7 0.0244(8) 0.0460(12) 0.0113(7) 0.000 -0.0014(7) 0.000
C12 0.0312(6) 0.0234(6) 0.0181(5) 0.0039(5) 0.0038(5) -0.0115(5)
C11 0.0167(5) 0.0217(6) 0.0328(7) 0.0004(5) 0.0051(5) -0.0067(5)
C10 0.0198(5) 0.0173(5) 0.0235(6) 0.0013(5) -0.0056(4) -0.0068(4)
C9 0.0215(5) 0.0111(5) 0.0222(6) -0.0015(4) 0.0004(4) -0.0032(4)
C8 0.0244(6) 0.0134(5) 0.0245(6) 0.0066(4) -0.0061(5) -0.0045(4)
C6 0.0275(6) 0.0257(6) 0.0213(6) -0.0042(5) -0.0092(5) -0.0057(5)

loop_
_atom_type_symbol
_atom_type_description
_atom_type_scat_dispersion_real
_atom_type_scat_dispersion_imag
_atom_type_scat_source
C C 0.0033 0.0016 'International Tables Vol C Tables 4.2.6.8 and 6.1.1.4'
H H 0.0000 0.0000 'International Tables Vol C Tables 4.2.6.8 and 6.1.1.4'
N N 0.0061 0.0033 'International Tables Vol C Tables 4.2.6.8 and 6.1.1.4'
S S 0.1246 0.1234 'International Tables Vol C Tables 4.2.6.8 and 6.1.1.4'
Ti Ti 0.2776 0.4457 'International Tables Vol C Tables 4.2.6.8 and 6.1.1.4'

loop_
_geom_angle_atom_site_label_1
_geom_angle_atom_site_label_2
_geom_angle_atom_site_label_3
_geom_angle
_geom_angle_site_symmetry_1
_geom_angle_site_symmetry_3
_geom_angle_publ_flag
N2 Ti1 N1 65.57(5) . . ?
N2 Ti1 C9 80.62(3) . . ?
N1 Ti1 C9 97.85(3) . . ?
N2 Ti1 C9 80.61(3) . 7_565 ?
N1 Ti1 C9 97.85(3) . 7_565 ?
C9 Ti1 C9 147.82(6) . 7_565 ?
N2 Ti1 C8 99.37(3) . 7_565 ?
N1 Ti1 C8 79.85(3) . 7_565 ?
C9 Ti1 C8 177.43(4) . 7_565 ?
C9 Ti1 C8 34.31(4) 7_565 7_565 ?
N2 Ti1 C8 99.37(3) . . ?
N1 Ti1 C8 79.85(3) . . ?
C9 Ti1 C8 34.31(4) . . ?
C9 Ti1 C8 177.43(4) 7_565 . ?
C8 Ti1 C8 143.50(6) 7_565 . ?
N2 Ti1 C12 133.42(4) . . ?
N1 Ti1 C12 99.46(4) . . ?
C9 Ti1 C12 56.99(4) . . ?
C9 Ti1 C12 145.89(5) 7_565 . ?
C8 Ti1 C12 122.10(5) 7_565 . ?
C8 Ti1 C12 34.36(5) . . ?
N2 Ti1 C12 133.42(4) . 7_565 ?
N1 Ti1 C12 99.46(4) . 7_565 ?
C9 Ti1 C12 145.89(5) . 7_565 ?
C9 Ti1 C12 56.99(4) 7_565 7_565 ?
C8 Ti1 C12 34.36(5) 7_565 7_565 ?
C8 Ti1 C12 122.09(5) . 7_565 ?
C12 Ti1 C12 91.18(7) . 7_565 ?
N2 Ti1 C10 99.38(4) . . ?
N1 Ti1 C10 132.02(3) . . ?
C9 Ti1 C10 34.39(4) . . ?
C9 Ti1 C10 125.60(4) 7_565 . ?
C8 Ti1 C10 147.77(4) 7_565 . ?
C8 Ti1 C10 56.97(4) . . ?
C12 Ti1 C10 56.76(4) . . ?
C12 Ti1 C10 119.88(5) 7_565 . ?
N2 Ti1 C10 99.38(4) . 7_565 ?
N1 Ti1 C10 132.02(3) . 7_565 ?
C9 Ti1 C10 125.60(4) . 7_565 ?
C9 Ti1 C10 34.39(4) 7_565 7_565 ?
C8 Ti1 C10 56.97(4) 7_565 7_565 ?
C8 Ti1 C10 147.77(4) . 7_565 ?
C12 Ti1 C10 119.88(5) . 7_565 ?
C12 Ti1 C10 56.76(4) 7_565 7_565 ?
C10 Ti1 C10 94.17(6) . 7_565 ?
N2 Ti1 C11 132.75(4) . . ?
N1 Ti1 C11 132.72(4) . . ?
C9 Ti1 C11 56.33(4) . . ?
C9 Ti1 C11 125.45(5) 7_565 . ?
C8 Ti1 C11 124.54(5) 7_565 . ?
C8 Ti1 C11 56.34(5) . . ?
C12 Ti1 C11 33.83(5) . . ?
C12 Ti1 C11 90.73(5) 7_565 . ?
C10 Ti1 C11 33.72(4) . . ?
C10 Ti1 C11 91.89(5) 7_565 . ?
N2 Ti1 C11 132.75(4) . 7_565 ?
N1 Ti1 C11 132.72(4) . 7_565 ?
C9 Ti1 C11 125.45(5) . 7_565 ?
C9 Ti1 C11 56.33(4) 7_565 7_565 ?
C8 Ti1 C11 56.34(4) 7_565 7_565 ?
C8 Ti1 C11 124.54(5) . 7_565 ?
C12 Ti1 C11 90.73(5) . 7_565 ?
C12 Ti1 C11 33.83(5) 7_565 7_565 ?
C10 Ti1 C11 91.89(5) . 7_565 ?
C10 Ti1 C11 33.73(4) 7_565 7_565 ?
C11 Ti1 C11 72.36(7) . 7_565 ?
N2 C1 N1 108.12(13) . . ?
N2 C1 S1 126.49(12) . . ?
N1 C1 S1 125.39(12) . . ?
N2 C1 Ti1 54.04(7) . . ?
N1 C1 Ti1 54.08(7) . . ?
S1 C1 Ti1 179.48(9) . . ?
C1 N1 C5 126.26(13) . . ?
C1 N1 Ti1 93.10(9) . . ?
C5 N1 Ti1 140.64(10) . . ?
N2 C2 C3 107.80(13) . . ?
N2 C2 C4 111.06(8) . 7_565 ?
C3 C2 C4 108.04(9) . 7_565 ?
N2 C2 C4 111.06(8) . . ?
C3 C2 C4 108.04(9) . . ?
C4 C2 C4 110.70(13) 7_565 . ?
C1 N2 C2 126.13(13) . . ?
C1 N2 Ti1 93.21(9) . . ?
C2 N2 Ti1 140.66(10) . . ?
C2 C3 H3A 109.5 . . ?
C2 C3 H3B 109.5 . . ?
H3A C3 H3B 109.5 . . ?
C2 C3 H3C 109.5 . . ?
H3A C3 H3C 109.5 . . ?
H3B C3 H3C 109.5 . . ?
C2 C4 H4A 109.5 . . ?
C2 C4 H4B 109.5 . . ?
H4A C4 H4B 109.5 . . ?
C2 C4 H4C 109.5 . . ?
H4A C4 H4C 109.5 . . ?
H4B C4 H4C 109.5 . . ?
N1 C5 C7 107.85(13) . . ?
N1 C5 C6 111.64(9) . . ?
C7 C5 C6 108.00(10) . . ?
N1 C5 C6 111.64(9) . 7_565 ?
C7 C5 C6 108.00(10) . 7_565 ?
C6 C5 C6 109.56(15) . 7_565 ?
C5 C7 H7A 109.5 . . ?
C5 C7 H7B 109.5 . . ?
H7A C7 H7B 109.5 . . ?
C5 C7 H7C 109.5 . . ?
H7A C7 H7C 109.5 . . ?
H7B C7 H7C 109.5 . . ?
C11 C12 C8 107.91(11) . . ?
C11 C12 Ti1 74.68(7) . . ?
C8 C12 Ti1 72.80(7) . . ?
C11 C12 H12 125.7 . . ?
C8 C12 H12 125.7 . . ?
Ti1 C12 H12 125.7 . . ?
C10 C11 C12 108.59(11) . . ?
C10 C11 Ti1 72.04(7) . . ?
C12 C11 Ti1 71.49(7) . . ?
C10 C11 H11 125.6 . . ?
C12 C11 H11 125.6 . . ?
Ti1 C11 H11 125.6 . . ?
C11 C10 C9 107.55(11) . . ?
C11 C10 Ti1 74.24(7) . . ?
C9 C10 Ti1 72.05(7) . . ?
C11 C10 H10 125.9 . . ?
C9 C10 H10 125.9 . . ?
Ti1 C10 H10 125.9 . . ?
C8 C9 C10 108.13(11) . . ?
C8 C9 Ti1 73.10(7) . . ?
C10 C9 Ti1 73.56(7) . . ?
C8 C9 H9 125.7 . . ?
C10 C9 H9 125.7 . . ?
Ti1 C9 H9 125.7 . . ?
C9 C8 C12 107.74(11) . . ?
C9 C8 Ti1 72.60(7) . . ?
C12 C8 Ti1 72.84(7) . . ?
C9 C8 H8 125.9 . . ?
C12 C8 H8 125.9 . . ?
Ti1 C8 H8 125.9 . . ?
C5 C6 H6A 109.5 . . ?
C5 C6 H6B 109.5 . . ?
H6A C6 H6B 109.5 . . ?
C5 C6 H6C 109.5 . . ?
H6A C6 H6C 109.5 . . ?
H6B C6 H6C 109.5 . . ?

loop_
_geom_bond_atom_site_label_1
_geom_bond_atom_site_label_2
_geom_bond_distance
_geom_bond_site_symmetry_2
_geom_bond_publ_flag
Ti1 N2 2.0369(13) . ?
Ti1 N1 2.0379(13) . ?
Ti1 C9 2.3847(12) . ?
Ti1 C9 2.3847(12) 7_565 ?
Ti1 C8 2.3911(12) 7_565 ?
Ti1 C8 2.3911(12) . ?
Ti1 C12 2.3916(12) . ?
Ti1 C12 2.3917(12) 7_565 ?
Ti1 C10 2.4043(12) . ?
Ti1 C10 2.4043(12) 7_565 ?
Ti1 C11 2.4324(12) . ?
Ti1 C11 2.4325(12) 7_565 ?
C1 N2 1.3616(19) . ?
C1 N1 1.364(2) . ?
C1 S1 1.7180(16) . ?
N1 C5 1.481(2) . ?
C2 N2 1.4861(19) . ?
C2 C3 1.528(2) . ?
C2 C4 1.5355(15) 7_565 ?
C2 C4 1.5355(15) . ?
C3 H3A 0.9800 . ?
C3 H3B 0.9800 . ?
C3 H3C 0.9800 . ?
C4 H4A 0.9800 . ?
C4 H4B 0.9800 . ?
C4 H4C 0.9800 . ?
C5 C7 1.530(2) . ?
C5 C6 1.5339(16) . ?
C5 C6 1.5339(16) 7_565 ?
C7 H7A 0.9800 . ?
C7 H7B 0.9800 . ?
C7 H7C 0.9800 . ?
C12 C11 1.4041(19) . ?
C12 C8 1.4127(19) . ?
C12 H12 1.0000 . ?
C11 C10 1.4033(19) . ?
C11 H11 1.0000 . ?
C10 C9 1.4158(17) . ?
C10 H10 1.0000 . ?
C9 C8 1.4086(18) . ?
C9 H9 1.0000 . ?
C8 H8 1.0000 . ?
C6 H6A 0.9800 . ?
C6 H6B 0.9800 . ?
C6 H6C 0.9800 . ?

loop_
_geom_torsion_atom_site_label_1
_geom_torsion_atom_site_label_2
_geom_torsion_atom_site_label_3
_geom_torsion_atom_site_label_4
_geom_torsion
_geom_torsion_site_symmetry_1
_geom_torsion_site_symmetry_2
_geom_torsion_site_symmetry_3
_geom_torsion_site_symmetry_4
_geom_torsion_publ_flag
N2 C1 N1 C5 180.000(0) . . . . ?
S1 C1 N1 C5 0.000(0) . . . . ?
Ti1 C1 N1 C5 180.000(0) . . . . ?
N2 C1 N1 Ti1 0.000(0) . . . . ?
S1 C1 N1 Ti1 180.000(0) . . . . ?
N1 C1 N2 C2 180.000(0) . . . . ?
S1 C1 N2 C2 0.000(0) . . . . ?
Ti1 C1 N2 C2 180.000(0) . . . . ?
N1 C1 N2 Ti1 0.000(0) . . . . ?
S1 C1 N2 Ti1 180.000(0) . . . . ?
C3 C2 N2 C1 180.000(0) . . . . ?
C4 C2 N2 C1 -61.83(9) 7_565 . . . ?
C4 C2 N2 C1 61.83(9) . . . . ?
C3 C2 N2 Ti1 0.000(0) . . . . ?
C4 C2 N2 Ti1 118.17(9) 7_565 . . . ?
C4 C2 N2 Ti1 -118.17(9) . . . . ?
C1 N1 C5 C7 180.000(0) . . . . ?
Ti1 N1 C5 C7 0.000(0) . . . . ?
C1 N1 C5 C6 -61.51(10) . . . . ?
Ti1 N1 C5 C6 118.49(10) . . . . ?
C1 N1 C5 C6 61.51(10) . . . 7_565 ?
Ti1 N1 C5 C6 -118.49(10) . . . 7_565 ?
C8 C12 C11 C10 2.86(14) . . . . ?
Ti1 C12 C11 C10 -62.89(9) . . . . ?
C8 C12 C11 Ti1 65.75(9) . . . . ?
C12 C11 C10 C9 -2.30(14) . . . . ?
Ti1 C11 C10 C9 -64.84(8) . . . . ?
C12 C11 C10 Ti1 62.54(9) . . . . ?
C11 C10 C9 C8 0.85(14) . . . . ?
Ti1 C10 C9 C8 -65.44(8) . . . . ?
C11 C10 C9 Ti1 66.30(9) . . . . ?
C10 C9 C8 C12 0.89(14) . . . . ?
Ti1 C9 C8 C12 -64.86(9) . . . . ?
C10 C9 C8 Ti1 65.75(8) . . . . ?
C11 C12 C8 C9 -2.30(14) . . . . ?
Ti1 C12 C8 C9 64.70(8) . . . . ?
C11 C12 C8 Ti1 -67.00(9) . . . . ?
